data_1502091
loop_
_publ_author_name
'Anwar, Shaik'
'Chang, Hui-Ju'
'Chen, Kwunmin'

_publ_section_title
;
 Organocatalytic synthesis of multiple substituted bicyclo[4.4.0]decalin
 system.
;
_journal_issue 9
_journal_name_full 'Organic letters'
_journal_page_first 2200
_journal_page_last 2203
_journal_paper_doi 10.1021/ol200424x
_journal_volume 13
_journal_year 2011
_chemical_absolute_configuration rm
_chemical_formula_moiety 'C30 H33 N1 O4'
_chemical_formula_sum 'C30 H33 N O4'
_chemical_formula_weight 471.57
_chemical_name_systematic
;
 ?
;
_space_group_IT_number 19
_symmetry_cell_setting orthorhombic
_symmetry_space_group_name_Hall 'P 2ac 2ab'
_symmetry_space_group_name_H-M 'P 21 21 21'
_atom_sites_solution_hydrogens geom
_atom_sites_solution_primary direct
_atom_sites_solution_secondary difmap
_audit_creation_method SHELXL-97
_cell_angle_alpha 90.00
_cell_angle_beta 90.00
_cell_angle_gamma 90.00
_cell_formula_units_Z 4
_cell_length_a 8.3963(4)
_cell_length_b 11.4021(5)
_cell_length_c 26.4261(12)
_cell_measurement_reflns_used 0
_cell_measurement_temperature 200(2)
_cell_measurement_theta_max 0
_cell_measurement_theta_min 0
_cell_volume 2529.9(2)
_computing_molecular_graphics 'Ortep-3 for Windows (Farrugia, 1997)'
_computing_publication_material 'WinGX publication routines (Farrugia, 1999)'
_computing_structure_refinement 'SHELXL-97 (Sheldrick, 1997)'
_computing_structure_solution 'SHELXS-86 (Sheldrick, 1986)'
_diffrn_ambient_temperature 200(2)
_diffrn_measured_fraction_theta_full 1.000
_diffrn_measured_fraction_theta_max 1.000
_diffrn_radiation_monochromator graphite
_diffrn_radiation_source 'fine-focus sealed tube'
_diffrn_radiation_type MoK\a
_diffrn_radiation_wavelength 0.71073
_diffrn_reflns_av_R_equivalents 0.0397
_diffrn_reflns_av_sigmaI/netI 0.0507
_diffrn_reflns_limit_h_max 9
_diffrn_reflns_limit_h_min -9
_diffrn_reflns_limit_k_max 13
_diffrn_reflns_limit_k_min -13
_diffrn_reflns_limit_l_max 31
_diffrn_reflns_limit_l_min -21
_diffrn_reflns_number 16518
_diffrn_reflns_theta_full 25.02
_diffrn_reflns_theta_max 25.02
_diffrn_reflns_theta_min 1.54
_exptl_absorpt_coefficient_mu 0.081
_exptl_absorpt_correction_T_max 0.9943
_exptl_absorpt_correction_T_min 0.9728
_exptl_absorpt_correction_type multi-scan
_exptl_crystal_colour colorless
_exptl_crystal_density_diffrn 1.238
_exptl_crystal_density_method 'not measured'
_exptl_crystal_description prism
_exptl_crystal_F_000 1008
_exptl_crystal_size_max 0.34
_exptl_crystal_size_mid 0.11
_exptl_crystal_size_min 0.07
_refine_diff_density_max 0.305
_refine_diff_density_min -0.506
_refine_diff_density_rms 0.159
_refine_ls_abs_structure_details 'Flack H D (1983), Acta Cryst. A39, 876-881'
_refine_ls_abs_structure_Flack -0.9(14)
_refine_ls_extinction_method none
_refine_ls_goodness_of_fit_ref 1.038
_refine_ls_hydrogen_treatment fixed
_refine_ls_matrix_type full
_refine_ls_number_parameters 316
_refine_ls_number_reflns 4414
_refine_ls_number_restraints 0
_refine_ls_restrained_S_all 1.038
_refine_ls_R_factor_all 0.0682
_refine_ls_R_factor_gt 0.0459
_refine_ls_shift/su_max 0.000
_refine_ls_shift/su_mean 0.000
_refine_ls_structure_factor_coef Fsqd
_refine_ls_weighting_details 'calc w=1/[\s^2^(Fo^2^)+(0.0686P)^2^+0.0000P] where P=(Fo^2^+2Fc^2^)/3'
_refine_ls_weighting_scheme calc
_refine_ls_wR_factor_gt 0.1055
_refine_ls_wR_factor_ref 0.1231
_reflns_number_gt 3454
_reflns_number_total 4414
_reflns_threshold_expression >2sigma(I)
_cod_data_source_file ol200424x_si_002.cif
_cod_data_source_block a11143
_cod_database_code 1502091

loop_
_symmetry_equiv_pos_as_xyz
'x, y, z'
'-x+1/2, -y, z+1/2'
'-x, y+1/2, -z+1/2'
'x+1/2, -y+1/2, -z'

loop_
_atom_site_label
_atom_site_type_symbol
_atom_site_fract_x
_atom_site_fract_y
_atom_site_fract_z
_atom_site_U_iso_or_equiv
_atom_site_adp_type
_atom_site_occupancy
_atom_site_symmetry_multiplicity
_atom_site_calc_flag
_atom_site_refinement_flags
C1 C 0.5972(3) 0.62741(19) 0.00873(9) 0.0259(5) Uani 1 1 d .
H1 H 0.6223 0.7122 0.0033 0.031 Uiso 1 1 calc R
C2 C 0.5030(3) 0.58454(19) -0.03769(8) 0.0255(6) Uani 1 1 d .
H2 H 0.4225 0.6471 -0.0447 0.031 Uiso 1 1 calc R
C3 C 0.6071(3) 0.5789(2) -0.08481(9) 0.0292(6) Uani 1 1 d .
C4 C 0.6986(3) 0.4808(2) -0.09674(9) 0.0369(6) Uani 1 1 d .
H4 H 0.6982 0.4153 -0.0746 0.044 Uiso 1 1 calc R
C5 C 0.7904(4) 0.4770(3) -0.14051(11) 0.0474(7) Uani 1 1 d .
H5 H 0.8535 0.4099 -0.1478 0.057 Uiso 1 1 calc R
C6 C 0.7893(4) 0.5714(3) -0.17330(10) 0.0501(8) Uani 1 1 d .
H6 H 0.8501 0.5686 -0.2036 0.060 Uiso 1 1 calc R
C7 C 0.7004(4) 0.6694(3) -0.16215(10) 0.0498(8) Uani 1 1 d .
H7 H 0.7004 0.7343 -0.1847 0.060 Uiso 1 1 calc R
C8 C 0.6108(3) 0.6738(2) -0.11806(9) 0.0374(6) Uani 1 1 d .
H8 H 0.5511 0.7424 -0.1104 0.045 Uiso 1 1 calc R
C9 C 0.4065(3) 0.47158(19) -0.02901(9) 0.0256(6) Uani 1 1 d .
H9 H 0.4835 0.4053 -0.0251 0.031 Uiso 1 1 calc R
C10 C 0.2997(3) 0.4444(2) -0.07443(9) 0.0325(6) Uani 1 1 d .
H10A H 0.2235 0.5096 -0.0794 0.039 Uiso 1 1 calc R
H10B H 0.3661 0.4382 -0.1053 0.039 Uiso 1 1 calc R
C11 C 0.2075(3) 0.3301(2) -0.06706(10) 0.0380(7) Uani 1 1 d .
H11A H 0.1383 0.3159 -0.0968 0.046 Uiso 1 1 calc R
H11B H 0.2831 0.2638 -0.0642 0.046 Uiso 1 1 calc R
C12 C 0.1064(3) 0.3372(2) -0.01953(10) 0.0362(6) Uani 1 1 d .
H12A H 0.0521 0.2612 -0.0141 0.043 Uiso 1 1 calc R
H12B H 0.0236 0.3982 -0.0240 0.043 Uiso 1 1 calc R
C13 C 0.2067(3) 0.36650(19) 0.02666(9) 0.0310(6) Uani 1 1 d .
H13A H 0.2793 0.3001 0.0338 0.037 Uiso 1 1 calc R
H13B H 0.1357 0.3761 0.0563 0.037 Uiso 1 1 calc R
C14 C 0.3061(3) 0.47890(18) 0.02002(9) 0.0266(5) Uani 1 1 d .
C15 C 0.5054(3) 0.61744(19) 0.05917(9) 0.0274(6) Uani 1 1 d .
H15 H 0.4186 0.6773 0.0572 0.033 Uiso 1 1 calc R
C16 C 0.6073(3) 0.6530(2) 0.10447(9) 0.0301(6) Uani 1 1 d .
C17 C 0.6046(3) 0.7678(2) 0.12080(9) 0.0385(7) Uani 1 1 d .
H17 H 0.5402 0.8234 0.1035 0.046 Uiso 1 1 calc R
C18 C 0.6945(4) 0.8033(3) 0.16205(10) 0.0487(8) Uani 1 1 d .
H18 H 0.6919 0.8828 0.1727 0.058 Uiso 1 1 calc R
C19 C 0.7872(4) 0.7236(3) 0.18745(10) 0.0501(8) Uani 1 1 d .
H19 H 0.8481 0.7478 0.2159 0.060 Uiso 1 1 calc R
C20 C 0.7920(4) 0.6092(3) 0.17172(10) 0.0506(8) Uani 1 1 d .
H20 H 0.8572 0.5543 0.1891 0.061 Uiso 1 1 calc R
C21 C 0.7027(4) 0.5733(2) 0.13080(10) 0.0422(7) Uani 1 1 d .
H21 H 0.7060 0.4935 0.1204 0.051 Uiso 1 1 calc R
C22 C 0.4203(3) 0.4984(2) 0.06519(9) 0.0266(6) Uani 1 1 d .
H22 H 0.5022 0.4347 0.0651 0.032 Uiso 1 1 calc R
C23 C 0.3315(3) 0.4945(3) 0.11482(10) 0.0403(7) Uani 1 1 d .
H23 H 0.2677 0.5600 0.1238 0.048 Uiso 1 1 calc R
C24 C 0.9791(4) 0.2789(3) 0.17013(13) 0.0698(10) Uani 1 1 d .
H24A H 1.0782 0.2336 0.1722 0.105 Uiso 1 1 calc R
H24B H 0.9956 0.3566 0.1850 0.105 Uiso 1 1 calc R
H24C H 0.9479 0.2874 0.1346 0.105 Uiso 1 1 calc R
C25 C 0.8511(4) 0.2165(3) 0.19830(10) 0.0484(8) Uani 1 1 d .
C26 C 0.6997(4) 0.2624(3) 0.20170(10) 0.0531(8) Uani 1 1 d .
H26 H 0.6765 0.3350 0.1857 0.064 Uiso 1 1 calc R
C27 C 0.5801(4) 0.2039(3) 0.22817(11) 0.0613(10) Uani 1 1 d .
H27 H 0.4756 0.2357 0.2295 0.074 Uiso 1 1 calc R
C28 C 0.6140(5) 0.1006(3) 0.25220(12) 0.0668(11) Uani 1 1 d .
H28 H 0.5333 0.0619 0.2711 0.080 Uiso 1 1 calc R
C29 C 0.7640(5) 0.0523(3) 0.24929(11) 0.0613(10) Uani 1 1 d .
H29 H 0.7864 -0.0199 0.2657 0.074 Uiso 1 1 calc R
C30 C 0.8815(5) 0.1094(3) 0.22236(10) 0.0543(9) Uani 1 1 d .
H30 H 0.9846 0.0755 0.2201 0.065 Uiso 1 1 calc R
N1 N 0.7534(3) 0.56265(17) 0.01306(7) 0.0315(5) Uani 1 1 d .
O1 O 0.8758(2) 0.61899(16) 0.00694(8) 0.0510(6) Uani 1 1 d .
O2 O 0.7532(2) 0.45657(13) 0.02188(7) 0.0380(5) Uani 1 1 d .
O3 O 0.2012(2) 0.57847(13) 0.01763(7) 0.0359(4) Uani 1 1 d .
H3 H 0.2553 0.6402 0.0151 0.054 Uiso 1 1 calc R
O4 O 0.3370(3) 0.41318(19) 0.14358(7) 0.0628(7) Uani 1 1 d .

loop_
_atom_site_aniso_label
_atom_site_aniso_U_11
_atom_site_aniso_U_22
_atom_site_aniso_U_33
_atom_site_aniso_U_23
_atom_site_aniso_U_13
_atom_site_aniso_U_12
C1 0.0186(13) 0.0209(11) 0.0383(14) 0.0029(10) 0.0036(12) 0.0027(10)
C2 0.0213(15) 0.0243(12) 0.0310(13) 0.0051(10) 0.0015(11) 0.0021(11)
C3 0.0229(15) 0.0332(12) 0.0314(13) 0.0029(11) 0.0006(11) -0.0055(12)
C4 0.0336(16) 0.0388(14) 0.0383(15) 0.0033(12) 0.0063(13) 0.0010(13)
C5 0.0388(19) 0.0555(17) 0.0480(17) -0.0062(14) 0.0078(15) 0.0025(16)
C6 0.0414(19) 0.073(2) 0.0359(16) -0.0004(15) 0.0119(14) -0.0072(18)
C7 0.051(2) 0.0590(18) 0.0397(16) 0.0169(14) 0.0108(16) -0.0097(17)
C8 0.0354(17) 0.0368(14) 0.0401(15) 0.0096(12) -0.0007(14) -0.0044(14)
C9 0.0193(14) 0.0246(11) 0.0331(13) 0.0033(10) 0.0003(11) 0.0010(10)
C10 0.0298(16) 0.0341(13) 0.0335(14) -0.0005(11) 0.0008(12) -0.0037(12)
C11 0.0379(17) 0.0320(13) 0.0443(16) -0.0081(12) -0.0019(14) -0.0065(13)
C12 0.0280(15) 0.0296(13) 0.0510(16) -0.0015(12) 0.0034(14) -0.0094(12)
C13 0.0277(15) 0.0271(12) 0.0381(14) 0.0019(10) 0.0083(12) -0.0038(12)
C14 0.0203(13) 0.0241(11) 0.0354(13) 0.0008(10) 0.0031(12) 0.0018(11)
C15 0.0233(15) 0.0255(11) 0.0334(13) 0.0003(10) 0.0011(11) 0.0009(11)
C16 0.0252(15) 0.0348(13) 0.0305(13) -0.0004(11) 0.0022(12) -0.0001(12)
C17 0.0393(17) 0.0406(14) 0.0356(14) -0.0008(12) 0.0014(13) -0.0045(14)
C18 0.056(2) 0.0478(16) 0.0419(16) -0.0080(13) -0.0023(16) -0.0163(16)
C19 0.0478(19) 0.068(2) 0.0345(15) -0.0056(15) -0.0054(15) -0.0158(18)
C20 0.047(2) 0.0624(19) 0.0427(17) 0.0030(15) -0.0101(16) 0.0035(17)
C21 0.0419(18) 0.0430(14) 0.0418(16) -0.0026(13) -0.0085(14) 0.0012(15)
C22 0.0219(15) 0.0263(12) 0.0314(13) 0.0008(10) 0.0023(11) 0.0009(11)
C23 0.0367(18) 0.0455(15) 0.0386(15) -0.0047(14) 0.0029(13) -0.0089(14)
C24 0.072(3) 0.067(2) 0.071(2) -0.0052(18) 0.006(2) -0.012(2)
C25 0.054(2) 0.0542(18) 0.0365(16) -0.0120(14) -0.0018(15) -0.0086(16)
C26 0.064(2) 0.0564(18) 0.0385(16) -0.0052(14) -0.0032(17) 0.0010(19)
C27 0.052(2) 0.089(3) 0.0427(18) -0.0140(19) -0.0061(17) -0.001(2)
C28 0.080(3) 0.080(3) 0.0412(18) -0.0047(18) -0.0014(19) -0.033(2)
C29 0.087(3) 0.0521(18) 0.0448(18) -0.0028(15) -0.006(2) -0.012(2)
C30 0.069(2) 0.0535(18) 0.0408(17) -0.0120(15) -0.0125(17) 0.0067(18)
N1 0.0256(13) 0.0321(11) 0.0367(12) 0.0017(9) -0.0007(10) 0.0010(10)
O1 0.0174(10) 0.0438(11) 0.0920(16) 0.0062(11) 0.0007(11) -0.0071(9)
O2 0.0302(12) 0.0299(9) 0.0540(11) 0.0089(8) 0.0040(9) 0.0060(8)
O3 0.0251(10) 0.0225(8) 0.0600(11) -0.0025(8) -0.0001(9) 0.0023(8)
O4 0.0808(19) 0.0674(14) 0.0403(11) 0.0120(11) 0.0122(12) -0.0134(12)

loop_
_atom_type_symbol
_atom_type_description
_atom_type_scat_dispersion_real
_atom_type_scat_dispersion_imag
_atom_type_scat_source
C C 0.0033 0.0016 'International Tables Vol C Tables 4.2.6.8 and 6.1.1.4'
H H 0.0000 0.0000 'International Tables Vol C Tables 4.2.6.8 and 6.1.1.4'
N N 0.0061 0.0033 'International Tables Vol C Tables 4.2.6.8 and 6.1.1.4'
O O 0.0106 0.0060 'International Tables Vol C Tables 4.2.6.8 and 6.1.1.4'

loop_
_geom_angle_atom_site_label_1
_geom_angle_atom_site_label_2
_geom_angle_atom_site_label_3
_geom_angle
N1 C1 C2 110.57(18)
N1 C1 C15 109.40(18)
C2 C1 C15 114.12(18)
N1 C1 H1 107.5
C2 C1 H1 107.5
C15 C1 H1 107.5
C3 C2 C1 111.74(19)
C3 C2 C9 112.89(18)
C1 C2 C9 114.68(18)
C3 C2 H2 105.5
C1 C2 H2 105.5
C9 C2 H2 105.5
C4 C3 C8 117.9(2)
C4 C3 C2 122.4(2)
C8 C3 C2 119.7(2)
C3 C4 C5 121.3(2)
C3 C4 H4 119.4
C5 C4 H4 119.4
C6 C5 C4 119.6(3)
C6 C5 H5 120.2
C4 C5 H5 120.2
C7 C6 C5 120.1(3)
C7 C6 H6 119.9
C5 C6 H6 119.9
C6 C7 C8 120.2(3)
C6 C7 H7 119.9
C8 C7 H7 119.9
C7 C8 C3 120.9(3)
C7 C8 H8 119.6
C3 C8 H8 119.6
C10 C9 C2 111.19(18)
C10 C9 C14 110.4(2)
C2 C9 C14 111.49(18)
C10 C9 H9 107.9
C2 C9 H9 107.9
C14 C9 H9 107.9
C11 C10 C9 111.71(19)
C11 C10 H10A 109.3
C9 C10 H10A 109.3
C11 C10 H10B 109.3
C9 C10 H10B 109.3
H10A C10 H10B 107.9
C12 C11 C10 110.07(19)
C12 C11 H11A 109.6
C10 C11 H11A 109.6
C12 C11 H11B 109.6
C10 C11 H11B 109.6
H11A C11 H11B 108.2
C11 C12 C13 111.5(2)
C11 C12 H12A 109.3
C13 C12 H12A 109.3
C11 C12 H12B 109.3
C13 C12 H12B 109.3
H12A C12 H12B 108.0
C12 C13 C14 113.06(19)
C12 C13 H13A 109.0
C14 C13 H13A 109.0
C12 C13 H13B 109.0
C14 C13 H13B 109.0
H13A C13 H13B 107.8
O3 C14 C13 109.27(18)
O3 C14 C9 109.83(18)
C13 C14 C9 110.22(18)
O3 C14 C22 107.45(17)
C13 C14 C22 111.57(19)
C9 C14 C22 108.45(19)
C16 C15 C22 114.35(19)
C16 C15 C1 112.23(19)
C22 C15 C1 112.66(18)
C16 C15 H15 105.6
C22 C15 H15 105.6
C1 C15 H15 105.6
C17 C16 C21 118.1(2)
C17 C16 C15 119.2(2)
C21 C16 C15 122.6(2)
C16 C17 C18 120.9(3)
C16 C17 H17 119.5
C18 C17 H17 119.5
C19 C18 C17 120.1(3)
C19 C18 H18 120.0
C17 C18 H18 120.0
C20 C19 C18 119.9(3)
C20 C19 H19 120.1
C18 C19 H19 120.1
C19 C20 C21 120.4(3)
C19 C20 H20 119.8
C21 C20 H20 119.8
C20 C21 C16 120.6(3)
C20 C21 H21 119.7
C16 C21 H21 119.7
C23 C22 C15 110.18(19)
C23 C22 C14 111.11(19)
C15 C22 C14 109.51(18)
C23 C22 H22 108.7
C15 C22 H22 108.7
C14 C22 H22 108.7
O4 C23 C22 123.7(3)
O4 C23 H23 118.1
C22 C23 H23 118.1
C25 C24 H24A 109.5
C25 C24 H24B 109.5
H24A C24 H24B 109.5
C25 C24 H24C 109.5
H24A C24 H24C 109.5
H24B C24 H24C 109.5
C26 C25 C30 118.0(3)
C26 C25 C24 121.2(3)
C30 C25 C24 120.8(3)
C25 C26 C27 121.1(3)
C25 C26 H26 119.5
C27 C26 H26 119.5
C28 C27 C26 119.7(4)
C28 C27 H27 120.2
C26 C27 H27 120.2
C27 C28 C29 120.6(4)
C27 C28 H28 119.7
C29 C28 H28 119.7
C28 C29 C30 119.6(3)
C28 C29 H29 120.2
C30 C29 H29 120.2
C29 C30 C25 121.0(3)
C29 C30 H30 119.5
C25 C30 H30 119.5
O1 N1 O2 122.8(2)
O1 N1 C1 117.59(18)
O2 N1 C1 119.6(2)
C14 O3 H3 109.5

loop_
_geom_bond_atom_site_label_1
_geom_bond_atom_site_label_2
_geom_bond_distance
C1 N1 1.510(3)
C1 C2 1.539(3)
C1 C15 1.544(3)
C1 H1 1.0000
C2 C3 1.523(3)
C2 C9 1.539(3)
C2 H2 1.0000
C3 C4 1.393(3)
C3 C8 1.394(3)
C4 C5 1.391(4)
C4 H4 0.9500
C5 C6 1.381(4)
C5 H5 0.9500
C6 C7 1.377(4)
C6 H6 0.9500
C7 C8 1.388(4)
C7 H7 0.9500
C8 H8 0.9500
C9 C10 1.530(3)
C9 C14 1.548(3)
C9 H9 1.0000
C10 C11 1.528(3)
C10 H10A 0.9900
C10 H10B 0.9900
C11 C12 1.519(3)
C11 H11A 0.9900
C11 H11B 0.9900
C12 C13 1.520(3)
C12 H12A 0.9900
C12 H12B 0.9900
C13 C14 1.539(3)
C13 H13A 0.9900
C13 H13B 0.9900
C14 O3 1.438(3)
C14 C22 1.547(3)
C15 C16 1.526(3)
C15 C22 1.542(3)
C15 H15 1.0000
C16 C17 1.379(3)
C16 C21 1.397(3)
C17 C18 1.386(4)
C17 H17 0.9500
C18 C19 1.372(4)
C18 H18 0.9500
C19 C20 1.370(4)
C19 H19 0.9500
C20 C21 1.378(4)
C20 H20 0.9500
C21 H21 0.9500
C22 C23 1.509(3)
C22 H22 1.0000
C23 O4 1.199(3)
C23 H23 0.9500
C24 C25 1.489(4)
C24 H24A 0.9800
C24 H24B 0.9800
C24 H24C 0.9800
C25 C26 1.377(4)
C25 C30 1.400(4)
C26 C27 1.393(4)
C26 H26 0.9500
C27 C28 1.368(5)
C27 H27 0.9500
C28 C29 1.377(5)
C28 H28 0.9500
C29 C30 1.380(5)
C29 H29 0.9500
C30 H30 0.9500
N1 O1 1.222(3)
N1 O2 1.232(2)
O3 H3 0.8400
